data_7248807
loop_
_publ_author_name
'Delegkou, Maria-Ioanna'
'Panagiotou, Nikos'
'Papatriantafyllopoulou, Constantina'
'Tasiopoulos, Anastasios'
'Papaioannou, Dionissios'
'Perlepes, Spyros P.'
'Nastopoulos, Vassilios'

_publ_section_title
;
 Solvatomorphism with polar protic/aprotic and non-polar solvents in a
 series of complexes derived from the
 5-phenylimidazole/tetrafluoroborate/copper(ii) reaction system
;
_journal_issue 26
_journal_name_full CrystEngComm
_journal_page_first 3574
_journal_page_last 3592
_journal_paper_doi 10.1039/D4CE00304G
_journal_volume 26
_journal_year 2024
_chemical_formula_moiety 'C36 H32 B2 Cu F8 N8, 1.4(C3 H8 O)'
_chemical_formula_sum 'C40.2 H43.2 B2 Cu F8 N8 O1.4'
_chemical_formula_weight 897.99
_space_group_crystal_system triclinic
_space_group_IT_number 2
_space_group_name_Hall '-P 1'
_space_group_name_H-M_alt 'P -1'
_atom_sites_solution_hydrogens mixed
_atom_sites_solution_primary direct
_atom_sites_solution_secondary difmap
_audit_creation_method SHELXL-2019/3
_audit_update_record
;
2024-03-21 deposited with the CCDC.	2024-06-02 downloaded from the CCDC.
;
_cell_angle_alpha 69.875(6)
_cell_angle_beta 80.108(7)
_cell_angle_gamma 72.626(7)
_cell_formula_units_Z 1
_cell_length_a 9.0160(8)
_cell_length_b 9.6842(7)
_cell_length_c 13.7262(8)
_cell_measurement_reflns_used 2953
_cell_measurement_temperature 100(2)
_cell_measurement_theta_max 72.1070
_cell_measurement_theta_min 5.0090
_cell_volume 1070.76(15)
_computing_cell_refinement 'CrysAlisPro 1.171.38.43 (Rigaku OD, 2015)'
_computing_data_collection 'CrysAlisPro 1.171.38.43 (Rigaku OD, 2015)'
_computing_data_reduction 'CrysAlisPro 1.171.38.43 (Rigaku OD, 2015)'
_computing_molecular_graphics 'PLATON v.270519 (Spek, 2009); MERCURY v.2020.3.0 (Macrae et al. 2020)'
_computing_publication_material 'WINGX v.2018.3 (Farrugia, 2012); OLEX2 v.1.3.0 (Dolomanov et al., 2009)'
_computing_structure_refinement 'SHELXL-2019/3 (Sheldrick, 2019)'
_computing_structure_solution 'SIR92 (Altomare et al., 1994); SHELXT-2018/2 (Sheldrick, 2018)'
_diffrn_ambient_temperature 100(2)
_diffrn_detector_area_resol_mean 10.4223
_diffrn_measured_fraction_theta_full 0.995
_diffrn_measured_fraction_theta_max 0.995
_diffrn_measurement_device_type 'Oxford Diffraction SuperNova with Atlas detector'
_diffrn_measurement_method '\w scans'
_diffrn_radiation_type CuK\a
_diffrn_radiation_wavelength 1.54184
_diffrn_reflns_av_R_equivalents 0.0457
_diffrn_reflns_av_unetI/netI 0.0758
_diffrn_reflns_Laue_measured_fraction_full 0.995
_diffrn_reflns_Laue_measured_fraction_max 0.995
_diffrn_reflns_limit_h_max 10
_diffrn_reflns_limit_h_min -10
_diffrn_reflns_limit_k_max 11
_diffrn_reflns_limit_k_min -7
_diffrn_reflns_limit_l_max 16
_diffrn_reflns_limit_l_min -16
_diffrn_reflns_number 6493
_diffrn_reflns_point_group_measured_fraction_full 0.995
_diffrn_reflns_point_group_measured_fraction_max 0.995
_diffrn_reflns_theta_full 66.998
_diffrn_reflns_theta_max 66.998
_diffrn_reflns_theta_min 5.036
_diffrn_source 'SuperNova (Cu) X-ray Source'
_exptl_absorpt_coefficient_mu 1.400
_exptl_absorpt_correction_T_max 1.000
_exptl_absorpt_correction_T_min 0.658
_exptl_absorpt_correction_type multi-scan
_exptl_absorpt_process_details
;
CrysAlisPro 1.171.38.43 (Rigaku Oxford Diffraction, 2015)
Empirical absorption correction using spherical harmonics,
 implemented in SCALE3 ABSPACK scaling algorithm.
;
_exptl_crystal_colour violet
_exptl_crystal_density_diffrn 1.393
_exptl_crystal_density_method 'not measured'
_exptl_crystal_description plate
_exptl_crystal_F_000 462.6
_exptl_crystal_recrystallization_method 'Re-crystallisation from solvent: 2-propanol/n-hexane'
_exptl_crystal_size_max 0.20
_exptl_crystal_size_mid 0.16
_exptl_crystal_size_min 0.08
_refine_diff_density_max 0.781
_refine_diff_density_min -0.646
_refine_diff_density_rms 0.087
_refine_ls_extinction_method none
_refine_ls_goodness_of_fit_ref 1.026
_refine_ls_hydrogen_treatment mixed
_refine_ls_matrix_type full
_refine_ls_number_parameters 423
_refine_ls_number_reflns 3806
_refine_ls_number_restraints 545
_refine_ls_restrained_S_all 1.111
_refine_ls_R_factor_all 0.0962
_refine_ls_R_factor_gt 0.0845
_refine_ls_shift/su_max 0.001
_refine_ls_shift/su_mean 0.000
_refine_ls_structure_factor_coef Fsqd
_refine_ls_weighting_details 'w=1/[\s^2^(Fo^2^)+(0.1270P)^2^+1.7540P] where P=(Fo^2^+2Fc^2^)/3'
_refine_ls_weighting_scheme calc
_refine_ls_wR_factor_gt 0.2183
_refine_ls_wR_factor_ref 0.2317
_reflns_Friedel_coverage 0.000
_reflns_number_gt 3274
_reflns_number_total 3806
_reflns_threshold_expression 'I > 2\s(I)'
_cod_data_source_file d4ce00304g2.cif
_cod_data_source_block 5
_cod_depositor_comments 'Adding full bibliography for 7248805--7248823.cif.'
_cod_original_cell_volume 1070.77(15)
_cod_original_formula_sum 'C40.20 H43.20 B2 Cu F8 N8 O1.40'
_cod_database_code 7248807
_shelx_shelxl_version_number 2019/3
_shelx_space_group_comment
;
The symmetry employed for this shelxl refinement is uniquely defined
by the following loop, which should always be used as a source of
symmetry information in preference to the above space-group names.
They are only intended as comments.
;
_shelx_estimated_absorpt_t_min 0.767
_shelx_estimated_absorpt_t_max 0.896

loop_
_space_group_symop_operation_xyz
'x, y, z'
'-x, -y, -z'

loop_
_atom_site_label
_atom_site_type_symbol
_atom_site_fract_x
_atom_site_fract_y
_atom_site_fract_z
_atom_site_U_iso_or_equiv
_atom_site_adp_type
_atom_site_occupancy
_atom_site_site_symmetry_order
_atom_site_calc_flag
_atom_site_refinement_flags_posn
_atom_site_refinement_flags_adp
_atom_site_refinement_flags_occupancy
_atom_site_disorder_assembly
_atom_site_disorder_group
Cu Cu 1.000000 0.000000 0.500000 0.0335(3) Uani 1 2 d S . P . .
N1A N 0.7373(5) 0.4450(4) 0.4196(3) 0.0429(8) Uani 1 1 d D . . . .
H1A H 0.730(8) 0.534(4) 0.421(5) 0.064 Uiso 1 1 d D U . . .
C2A C 0.8596(5) 0.3315(5) 0.4574(3) 0.0406(9) Uani 1 1 d . . . . .
H2A H 0.946937 0.343286 0.480866 0.049 Uiso 1 1 calc R U . . .
N3A N 0.8431(4) 0.2014(4) 0.4577(3) 0.0391(7) Uani 1 1 d . . . . .
C4A C 0.6997(5) 0.2344(5) 0.4194(4) 0.0407(9) Uani 1 1 d . . . . .
H4A H 0.655609 0.161888 0.411015 0.049 Uiso 1 1 calc R U . . .
C5A C 0.6317(5) 0.3864(4) 0.3955(3) 0.0382(8) Uani 1 1 d . . . . .
C6A C 0.4809(5) 0.4774(5) 0.3536(4) 0.0447(9) Uani 1 1 d . . . . .
C7A C 0.4321(6) 0.6341(5) 0.3305(4) 0.0533(11) Uani 1 1 d . . . . .
H7A H 0.497575 0.687659 0.340997 0.064 Uiso 1 1 calc R U . . .
C8A C 0.2877(7) 0.7129(6) 0.2921(5) 0.0675(15) Uani 1 1 d . . . . .
H8A H 0.256445 0.820591 0.275417 0.081 Uiso 1 1 calc R U . . .
C9A C 0.1902(7) 0.6402(7) 0.2777(6) 0.0713(16) Uani 1 1 d . . . . .
H9A H 0.091837 0.696286 0.251134 0.086 Uiso 1 1 calc R U . . .
C10A C 0.2349(8) 0.4859(7) 0.3019(8) 0.091(3) Uani 1 1 d . . . . .
H10A H 0.166638 0.433654 0.293074 0.110 Uiso 1 1 calc R U . . .
C11A C 0.3795(7) 0.4045(6) 0.3393(7) 0.080(2) Uani 1 1 d . . . . .
H11A H 0.409535 0.296873 0.355336 0.096 Uiso 1 1 calc R U . . .
N1B N 1.3146(7) 0.1072(7) 0.2459(5) 0.0783(16) Uani 1 1 d D U . . .
H1B H 1.409(3) 0.105(10) 0.220(4) 0.117 Uiso 1 1 d D U . . .
C2B C 1.2779(7) 0.0529(7) 0.3490(5) 0.0631(14) Uani 1 1 d D . . . .
H2B H 1.349959 0.010332 0.401208 0.076 Uiso 1 1 calc R U . . .
N3B N 1.1266(4) 0.0681(4) 0.3658(3) 0.0433(8) Uani 1 1 d . . . . .
C4B C 1.0702(8) 0.1308(8) 0.2704(4) 0.0691(15) Uani 1 1 d . . . . .
H4B H 0.963802 0.150499 0.258933 0.083 Uiso 1 1 calc R U . . .
C5B C 1.1810(10) 0.1616(10) 0.1944(5) 0.084(2) Uani 1 1 d D U . . .
C6B C 1.1407(18) 0.223(3) 0.0811(8) 0.077(9) Uani 0.27 1 d DG U P A 1
C7B C 1.2694(14) 0.251(2) 0.0131(11) 0.052(5) Uani 0.27 1 d G U P A 1
H7B H 1.367936 0.226696 0.039390 0.063 Uiso 0.27 1 calc R U P A 1
C8B C 1.2540(17) 0.314(2) -0.0933(10) 0.065(5) Uani 0.27 1 d G U P A 1
H8B H 1.341937 0.332484 -0.139812 0.078 Uiso 0.27 1 calc R U P A 1
C9B C 1.110(2) 0.349(3) -0.1318(8) 0.141(16) Uani 0.27 1 d G U P A 1
H9B H 1.099224 0.391562 -0.204529 0.170 Uiso 0.27 1 calc R U P A 1
C10B C 0.9810(17) 0.321(4) -0.0638(12) 0.124(13) Uani 0.27 1 d G U P A 1
H10B H 0.882508 0.344854 -0.090044 0.149 Uiso 0.27 1 calc R U P A 1
C11B C 0.9965(16) 0.258(3) 0.0427(11) 0.111(12) Uani 0.27 1 d G U P A 1
H11B H 0.908504 0.239067 0.089159 0.134 Uiso 0.27 1 calc R U P A 1
C6C C 1.1833(12) 0.2437(10) 0.0760(7) 0.075(4) Uani 0.45 1 d G U P A 2
C7C C 1.2990(11) 0.1814(14) 0.0107(9) 0.108(6) Uani 0.45 1 d G U P A 2
H7C H 1.380568 0.094859 0.039372 0.130 Uiso 0.45 1 calc R U P A 2
C8C C 1.2954(13) 0.2457(15) -0.0966(8) 0.143(10) Uani 0.45 1 d G U P A 2
H8C H 1.374517 0.203143 -0.141301 0.172 Uiso 0.45 1 calc R U P A 2
C9C C 1.1761(16) 0.3723(11) -0.1386(6) 0.156(10) Uani 0.45 1 d G U P A 2
H9C H 1.173622 0.416296 -0.211975 0.187 Uiso 0.45 1 calc R U P A 2
C10C C 1.0603(15) 0.4346(8) -0.0733(7) 0.148(9) Uani 0.45 1 d DG U P A 2
H10C H 0.978778 0.521166 -0.101976 0.178 Uiso 0.45 1 calc R U P A 2
C11C C 1.0639(13) 0.3703(9) 0.0340(7) 0.125(7) Uani 0.45 1 d DG U P A 2
H11C H 0.984826 0.412884 0.078698 0.151 Uiso 0.45 1 calc R U P A 2
C6D C 1.265(2) 0.146(2) 0.0946(9) 0.084(6) Uani 0.28 1 d DG U P A 3
C7D C 1.383(3) 0.214(3) 0.0384(14) 0.139(14) Uani 0.28 1 d G U P A 3
H7D H 1.449350 0.237202 0.073432 0.167 Uiso 0.28 1 calc R U P A 3
C8D C 1.403(3) 0.246(3) -0.0691(14) 0.146(14) Uani 0.28 1 d G U P A 3
H8D H 1.483392 0.292079 -0.107562 0.175 Uiso 0.28 1 calc R U P A 3
C9D C 1.305(4) 0.211(3) -0.1204(8) 0.134(13) Uani 0.28 1 d G U P A 3
H9D H 1.319251 0.233734 -0.193878 0.161 Uiso 0.28 1 calc R U P A 3
C10D C 1.188(3) 0.144(3) -0.0642(12) 0.115(9) Uani 0.28 1 d G U P A 3
H10D H 1.121067 0.120511 -0.099201 0.138 Uiso 0.28 1 calc R U P A 3
C11D C 1.167(2) 0.112(2) 0.0434(12) 0.094(7) Uani 0.28 1 d G U P A 3
H11D H 1.087022 0.065633 0.081793 0.113 Uiso 0.28 1 calc R U P A 3
B B 0.7646(6) -0.1492(6) 0.3778(4) 0.0649(17) Uani 1 1 d D . . . .
F1 F 0.8617(4) -0.1016(4) 0.4119(4) 0.0851(13) Uani 1 1 d D U . . .
F2A F 0.8543(16) -0.3104(12) 0.3919(11) 0.084(3) Uani 0.39 1 d D U P B 1
F3A F 0.8296(10) -0.0789(12) 0.2681(4) 0.078(2) Uani 0.39 1 d D U P B 1
F4A F 0.6166(9) -0.0989(10) 0.4443(7) 0.0446(17) Uani 0.39 1 d D U P B 1
F2B F 0.7972(10) -0.3033(7) 0.4587(7) 0.0509(17) Uani 0.34 1 d D U P B 2
F3B F 0.7566(10) -0.1803(12) 0.2965(7) 0.061(2) Uani 0.34 1 d D U P B 2
F4B F 0.6182(12) -0.0719(12) 0.3934(9) 0.060(3) Uani 0.34 1 d D U P B 2
F2C F 0.7790(15) -0.2703(13) 0.3657(10) 0.051(2) Uani 0.27 1 d D U P B 3
F3C F 0.7038(14) -0.0217(11) 0.2920(8) 0.063(2) Uani 0.27 1 d D U P B 3
F4C F 0.6281(16) -0.151(2) 0.3759(14) 0.086(3) Uani 0.27 1 d D U P B 3
O1 O 0.6074(9) 0.1145(14) 0.1571(8) 0.144(5) Uani 0.7 1 d D U P . .
H1 H 0.670(6) 0.040(6) 0.1917(18) 0.173 Uiso 0.7 1 d D U P . .
C12 C 0.693(2) 0.2089(19) 0.0869(14) 0.151(6) Uani 0.7 1 d D U P . .
H12 H 0.769768 0.199411 0.135154 0.181 Uiso 0.7 1 calc R U P . .
C13 C 0.805(3) 0.138(3) 0.014(2) 0.215(10) Uani 0.7 1 d D U P . .
H13A H 0.866763 0.208240 -0.029758 0.322 Uiso 0.7 1 calc R U P . .
H13B H 0.748074 0.114471 -0.030559 0.322 Uiso 0.7 1 calc R U P . .
H13C H 0.875457 0.043410 0.053510 0.322 Uiso 0.7 1 calc R U P . .
C14 C 0.613(3) 0.371(2) 0.070(2) 0.194(9) Uani 0.7 1 d D U P . .
H14A H 0.686694 0.432914 0.035500 0.290 Uiso 0.7 1 calc R U P . .
H14B H 0.571283 0.387565 0.136680 0.290 Uiso 0.7 1 calc R U P . .
H14C H 0.527134 0.400206 0.025320 0.290 Uiso 0.7 1 calc R U P . .

loop_
_atom_site_aniso_label
_atom_site_aniso_U_11
_atom_site_aniso_U_22
_atom_site_aniso_U_33
_atom_site_aniso_U_23
_atom_site_aniso_U_13
_atom_site_aniso_U_12
Cu 0.0306(4) 0.0333(4) 0.0396(5) -0.0098(3) -0.0073(3) -0.0119(3)
N1A 0.052(2) 0.0315(16) 0.052(2) -0.0128(14) -0.0113(16) -0.0165(15)
C2A 0.045(2) 0.038(2) 0.043(2) -0.0085(16) -0.0104(16) -0.0184(17)
N3A 0.0389(17) 0.0337(16) 0.0492(18) -0.0131(14) -0.0097(14) -0.0123(13)
C4A 0.0367(19) 0.0355(19) 0.058(2) -0.0176(17) -0.0130(17) -0.0119(16)
C5A 0.041(2) 0.0338(19) 0.046(2) -0.0145(16) -0.0087(16) -0.0121(16)
C6A 0.048(2) 0.035(2) 0.054(2) -0.0167(17) -0.0102(18) -0.0066(17)
C7A 0.052(3) 0.039(2) 0.070(3) -0.021(2) -0.004(2) -0.0087(19)
C8A 0.066(3) 0.036(2) 0.090(4) -0.019(2) -0.010(3) 0.003(2)
C9A 0.053(3) 0.055(3) 0.097(4) -0.020(3) -0.028(3) 0.007(2)
C10A 0.071(4) 0.056(3) 0.157(7) -0.030(4) -0.062(5) -0.004(3)
C11A 0.064(3) 0.036(2) 0.149(6) -0.027(3) -0.056(4) 0.000(2)
N1B 0.091(4) 0.080(3) 0.082(3) -0.044(3) 0.047(3) -0.058(3)
C2B 0.052(3) 0.066(3) 0.076(4) -0.021(3) 0.011(2) -0.032(2)
N3B 0.048(2) 0.0412(18) 0.0464(19) -0.0154(15) -0.0008(15) -0.0188(15)
C4B 0.087(4) 0.088(4) 0.044(3) -0.024(3) 0.000(3) -0.039(3)
C5B 0.115(5) 0.119(6) 0.049(3) -0.038(3) 0.014(3) -0.073(5)
C6B 0.056(10) 0.13(2) 0.041(9) -0.025(11) 0.013(7) -0.038(12)
C7B 0.037(7) 0.077(13) 0.028(7) -0.009(8) 0.008(6) -0.007(8)
C8B 0.082(11) 0.071(13) 0.030(7) -0.007(8) -0.002(7) -0.016(10)
C9B 0.089(13) 0.27(4) 0.023(9) -0.007(15) -0.004(7) -0.035(18)
C10B 0.086(13) 0.21(3) 0.052(9) -0.017(15) -0.004(9) -0.028(18)
C11B 0.058(10) 0.20(3) 0.051(9) -0.011(14) 0.006(8) -0.031(15)
C6C 0.066(8) 0.126(11) 0.044(7) -0.014(6) 0.005(5) -0.063(8)
C7C 0.151(16) 0.157(18) 0.051(8) -0.055(10) 0.027(8) -0.082(11)
C8C 0.21(2) 0.21(2) 0.051(8) -0.061(13) 0.009(11) -0.101(16)
C9C 0.174(19) 0.22(2) 0.083(12) 0.006(11) 0.010(11) -0.145(16)
C10C 0.128(15) 0.22(2) 0.075(9) 0.034(11) -0.028(8) -0.096(14)
C11C 0.090(10) 0.171(16) 0.071(8) 0.045(10) -0.019(7) -0.060(9)
C6D 0.119(17) 0.073(13) 0.043(10) -0.006(9) -0.008(9) -0.012(11)
C7D 0.18(3) 0.20(3) 0.053(11) -0.030(16) 0.016(14) -0.10(3)
C8D 0.23(3) 0.17(3) 0.056(11) -0.041(15) 0.024(14) -0.10(3)
C9D 0.23(3) 0.13(3) 0.044(12) -0.014(15) -0.007(13) -0.06(2)
C10D 0.19(2) 0.090(17) 0.056(9) -0.020(11) -0.016(11) -0.030(17)
C11D 0.112(17) 0.100(17) 0.052(9) -0.015(10) -0.015(9) -0.005(12)
B 0.057(3) 0.080(4) 0.085(4) -0.041(3) -0.026(3) -0.028(3)
F1 0.071(2) 0.0533(17) 0.156(4) -0.049(2) -0.064(2) -0.0032(15)
F2A 0.099(6) 0.074(5) 0.102(6) -0.045(5) -0.004(5) -0.039(5)
F3A 0.062(5) 0.099(6) 0.062(4) -0.009(4) -0.002(4) -0.026(4)
F4A 0.028(3) 0.051(4) 0.054(4) -0.015(3) -0.004(3) -0.011(3)
F2B 0.050(4) 0.040(3) 0.075(5) -0.026(3) -0.004(4) -0.020(3)
F3B 0.061(5) 0.077(5) 0.065(5) -0.039(4) -0.024(4) -0.013(4)
F4B 0.046(4) 0.044(5) 0.086(7) -0.015(5) -0.010(5) -0.012(4)
F2C 0.060(5) 0.043(4) 0.071(5) -0.026(4) -0.022(4) -0.025(4)
F3C 0.060(5) 0.065(5) 0.065(5) -0.015(4) -0.012(4) -0.019(4)
F4C 0.066(5) 0.101(6) 0.098(6) -0.026(6) -0.019(5) -0.032(5)
O1 0.058(4) 0.187(9) 0.111(6) 0.032(6) 0.025(4) -0.030(5)
C12 0.113(8) 0.176(9) 0.124(8) -0.002(7) 0.036(7) -0.055(7)
C13 0.193(16) 0.255(17) 0.185(15) -0.067(13) 0.100(13) -0.107(13)
C14 0.198(16) 0.177(10) 0.221(18) -0.044(12) 0.013(14) -0.106(11)

loop_
_atom_type_symbol
_atom_type_description
_atom_type_scat_dispersion_real
_atom_type_scat_dispersion_imag
_atom_type_scat_source
C C 0.0181 0.0091 'International Tables Vol C Tables 4.2.6.8 and 6.1.1.4'
H H 0.0000 0.0000 'International Tables Vol C Tables 4.2.6.8 and 6.1.1.4'
B B 0.0090 0.0039 'International Tables Vol C Tables 4.2.6.8 and 6.1.1.4'
Cu Cu -1.9646 0.5888 'International Tables Vol C Tables 4.2.6.8 and 6.1.1.4'
F F 0.0727 0.0534 'International Tables Vol C Tables 4.2.6.8 and 6.1.1.4'
N N 0.0311 0.0180 'International Tables Vol C Tables 4.2.6.8 and 6.1.1.4'
O O 0.0492 0.0322 'International Tables Vol C Tables 4.2.6.8 and 6.1.1.4'

loop_
_geom_angle_atom_site_label_1
_geom_angle_atom_site_label_2
_geom_angle_atom_site_label_3
_geom_angle
_geom_angle_site_symmetry_1
_geom_angle_site_symmetry_3
_geom_angle_publ_flag
N3A Cu N3A 180.0 . 2_756 ?
N3A Cu N3B 88.67(15) . . ?
N3A Cu N3B 91.33(15) 2_756 . ?
N3A Cu N3B 91.33(15) . 2_756 ?
N3A Cu N3B 88.67(15) 2_756 2_756 ?
N3B Cu N3B 180.0 . 2_756 ?
C2A N1A C5A 109.0(3) . . ?
C2A N1A H1A 120(5) . . ?
C5A N1A H1A 131(5) . . ?
N3A C2A N1A 110.7(4) . . ?
N3A C2A H2A 124.6 . . ?
N1A C2A H2A 124.6 . . ?
C2A N3A C4A 106.0(3) . . ?
C2A N3A Cu 125.9(3) . . ?
C4A N3A Cu 128.1(3) . . ?
C5A C4A N3A 109.7(3) . . ?
C5A C4A H4A 125.2 . . ?
N3A C4A H4A 125.2 . . ?
C4A C5A N1A 104.7(4) . . ?
C4A C5A C6A 130.8(4) . . ?
N1A C5A C6A 124.5(4) . . ?
C7A C6A C11A 117.7(5) . . ?
C7A C6A C5A 123.0(4) . . ?
C11A C6A C5A 119.3(4) . . ?
C6A C7A C8A 120.1(5) . . ?
C6A C7A H7A 120.0 . . ?
C8A C7A H7A 120.0 . . ?
C9A C8A C7A 121.7(5) . . ?
C9A C8A H8A 119.2 . . ?
C7A C8A H8A 119.2 . . ?
C8A C9A C10A 119.2(5) . . ?
C8A C9A H9A 120.4 . . ?
C10A C9A H9A 120.4 . . ?
C9A C10A C11A 120.3(6) . . ?
C9A C10A H10A 119.9 . . ?
C11A C10A H10A 119.9 . . ?
C6A C11A C10A 121.1(5) . . ?
C6A C11A H11A 119.4 . . ?
C10A C11A H11A 119.4 . . ?
C2B N1B C5B 109.2(5) . . ?
C2B N1B H1B 123(3) . . ?
C5B N1B H1B 128(3) . . ?
N3B C2B N1B 109.2(6) . . ?
N3B C2B H2B 125.4 . . ?
N1B C2B H2B 125.4 . . ?
C2B N3B C4B 105.6(5) . . ?
C2B N3B Cu 129.2(4) . . ?
C4B N3B Cu 125.0(4) . . ?
C5B C4B N3B 112.3(6) . . ?
C5B C4B H4B 123.8 . . ?
N3B C4B H4B 123.8 . . ?
C4B C5B N1B 103.5(6) . . ?
C4B C5B C6D 149.7(10) . . ?
N1B C5B C6D 93.7(9) . . ?
C4B C5B C6B 119.5(9) . . ?
N1B C5B C6B 136.4(8) . . ?
C4B C5B C6C 135.0(8) . . ?
N1B C5B C6C 121.5(7) . . ?
C7B C6B C11B 120.0 . . ?
C7B C6B C5B 111.5(10) . . ?
C11B C6B C5B 128.4(10) . . ?
C6B C7B C8B 120.0 . . ?
C6B C7B H7B 120.0 . . ?
C8B C7B H7B 120.0 . . ?
C9B C8B C7B 120.0 . . ?
C9B C8B H8B 120.0 . . ?
C7B C8B H8B 120.0 . . ?
C8B C9B C10B 120.0 . . ?
C8B C9B H9B 120.0 . . ?
C10B C9B H9B 120.0 . . ?
C11B C10B C9B 120.0 . . ?
C11B C10B H10B 120.0 . . ?
C9B C10B H10B 120.0 . . ?
C10B C11B C6B 120.0 . . ?
C10B C11B H11B 120.0 . . ?
C6B C11B H11B 120.0 . . ?
C7C C6C C11C 120.0 . . ?
C7C C6C C5B 119.0(6) . . ?
C11C C6C C5B 120.7(6) . . ?
C8C C7C C6C 120.0 . . ?
C8C C7C H7C 120.0 . . ?
C6C C7C H7C 120.0 . . ?
C7C C8C C9C 120.0 . . ?
C7C C8C H8C 120.0 . . ?
C9C C8C H8C 120.0 . . ?
C8C C9C C10C 120.0 . . ?
C8C C9C H9C 120.0 . . ?
C10C C9C H9C 120.0 . . ?
C11C C10C C9C 120.0 . . ?
C11C C10C H10C 120.0 . . ?
C9C C10C H10C 120.0 . . ?
C10C C11C C6C 120.0 . . ?
C10C C11C H11C 120.0 . . ?
C6C C11C H11C 120.0 . . ?
C7D C6D C11D 120.0 . . ?
C7D C6D C5B 127.3(13) . . ?
C11D C6D C5B 107.6(13) . . ?
C6D C7D C8D 120.0 . . ?
C6D C7D H7D 120.0 . . ?
C8D C7D H7D 120.0 . . ?
C9D C8D C7D 120.0 . . ?
C9D C8D H8D 120.0 . . ?
C7D C8D H8D 120.0 . . ?
C8D C9D C10D 120.0 . . ?
C8D C9D H9D 120.0 . . ?
C10D C9D H9D 120.0 . . ?
C11D C10D C9D 120.0 . . ?
C11D C10D H10D 120.0 . . ?
C9D C10D H10D 120.0 . . ?
C10D C11D C6D 120.0 . . ?
C10D C11D H11D 120.0 . . ?
C6D C11D H11D 120.0 . . ?
F2C B F4C 76.8(12) . . ?
F2C B F1 130.2(7) . . ?
F4C B F1 147.9(11) . . ?
F3B B F1 136.5(7) . . ?
F3B B F4B 101.2(6) . . ?
F1 B F4B 110.6(7) . . ?
F2C B F3C 113.6(9) . . ?
F4C B F3C 74.3(10) . . ?
F1 B F3C 103.1(6) . . ?
F1 B F2A 100.1(6) . . ?
F3B B F2B 102.6(7) . . ?
F1 B F2B 93.9(4) . . ?
F4B B F2B 109.8(7) . . ?
F1 B F3A 87.9(4) . . ?
F2A B F3A 98.2(8) . . ?
F1 B F4A 99.1(5) . . ?
F2A B F4A 124.7(7) . . ?
F3A B F4A 133.9(6) . . ?
B F2C F4C 52.6(8) . . ?
B F3C F4C 47.7(6) . . ?
B F3C H1 151(2) . . ?
F4C F3C H1 123(4) . . ?
B F4C F2C 50.6(7) . . ?
B F4C F3C 58.1(7) . . ?
F2C F4C F3C 89.3(10) . . ?
C12 O1 H1 107(5) . . ?
O1 C12 C14 111.8(14) . . ?
O1 C12 C13 114.3(15) . . ?
C14 C12 C13 128.3(18) . . ?
O1 C12 H12 97.9 . . ?
C14 C12 H12 97.9 . . ?
C13 C12 H12 97.9 . . ?
C12 C13 H13A 109.5 . . ?
C12 C13 H13B 109.5 . . ?
H13A C13 H13B 109.5 . . ?
C12 C13 H13C 109.5 . . ?
H13A C13 H13C 109.5 . . ?
H13B C13 H13C 109.5 . . ?
C12 C14 H14A 109.5 . . ?
C12 C14 H14B 109.5 . . ?
H14A C14 H14B 109.5 . . ?
C12 C14 H14C 109.5 . . ?
H14A C14 H14C 109.5 . . ?
H14B C14 H14C 109.5 . . ?

loop_
_geom_bond_atom_site_label_1
_geom_bond_atom_site_label_2
_geom_bond_distance
_geom_bond_site_symmetry_2
_geom_bond_publ_flag
Cu N3A 1.999(3) . ?
Cu N3A 1.999(3) 2_756 ?
Cu N3B 2.006(4) . ?
Cu N3B 2.006(4) 2_756 ?
N1A C2A 1.332(6) . ?
N1A C5A 1.377(5) . ?
N1A H1A 0.85(2) . ?
C2A N3A 1.311(5) . ?
C2A H2A 0.9500 . ?
N3A C4A 1.386(5) . ?
C4A C5A 1.359(6) . ?
C4A H4A 0.9500 . ?
C5A C6A 1.470(6) . ?
C6A C7A 1.383(6) . ?
C6A C11A 1.384(7) . ?
C7A C8A 1.386(8) . ?
C7A H7A 0.9500 . ?
C8A C9A 1.353(9) . ?
C8A H8A 0.9500 . ?
C9A C10A 1.361(9) . ?
C9A H9A 0.9500 . ?
C10A C11A 1.387(8) . ?
C10A H10A 0.9500 . ?
C11A H11A 0.9500 . ?
N1B C2B 1.348(8) . ?
N1B C5B 1.373(11) . ?
N1B H1B 0.863(18) . ?
C2B N3B 1.316(7) . ?
C2B H2B 0.9500 . ?
N3B C4B 1.356(7) . ?
C4B C5B 1.335(9) . ?
C4B H4B 0.9500 . ?
C5B C6D 1.479(13) . ?
C5B C6B 1.528(12) . ?
C5B C6C 1.544(11) . ?
C6B C7B 1.3900 . ?
C6B C11B 1.3900 . ?
C7B C8B 1.3900 . ?
C7B H7B 0.9500 . ?
C8B C9B 1.3900 . ?
C8B H8B 0.9500 . ?
C9B C10B 1.3900 . ?
C9B H9B 0.9500 . ?
C10B C11B 1.3900 . ?
C10B H10B 0.9500 . ?
C11B H11B 0.9500 . ?
C6C C7C 1.3900 . ?
C6C C11C 1.3900 . ?
C7C C8C 1.3900 . ?
C7C H7C 0.9500 . ?
C8C C9C 1.3900 . ?
C8C H8C 0.9500 . ?
C9C C10C 1.3900 . ?
C9C H9C 0.9500 . ?
C10C C11C 1.3900 . ?
C10C H10C 0.9500 . ?
C11C H11C 0.9500 . ?
C6D C7D 1.3900 . ?
C6D C11D 1.3900 . ?
C7D C8D 1.3900 . ?
C7D H7D 0.9500 . ?
C8D C9D 1.3900 . ?
C8D H8D 0.9500 . ?
C9D C10D 1.3900 . ?
C9D H9D 0.9500 . ?
C10D C11D 1.3900 . ?
C10D H10D 0.9500 . ?
C11D H11D 0.9500 . ?
B F2C 1.207(10) . ?
B F4C 1.241(13) . ?
B F3B 1.269(8) . ?
B F1 1.315(5) . ?
B F4B 1.331(10) . ?
B F3C 1.424(8) . ?
B F2A 1.490(11) . ?
B F2B 1.502(7) . ?
B F3A 1.518(7) . ?
B F4A 1.533(9) . ?
F2C F4C 1.52(2) . ?
F3C F4C 1.62(2) . ?
F3C H1 1.349(11) . ?
O1 C12 1.387(13) . ?
O1 H1 0.823(9) . ?
C12 C14 1.473(10) . ?
C12 C13 1.488(10) . ?
C12 H12 1.0000 . ?
C13 H13A 0.9800 . ?
C13 H13B 0.9800 . ?
C13 H13C 0.9800 . ?
C14 H14A 0.9800 . ?
C14 H14B 0.9800 . ?
C14 H14C 0.9800 . ?

loop_
_geom_hbond_atom_site_label_D
_geom_hbond_atom_site_label_H
_geom_hbond_atom_site_label_A
_geom_hbond_distance_DH
_geom_hbond_distance_HA
_geom_hbond_distance_DA
_geom_hbond_angle_DHA
_geom_hbond_site_symmetry_A
_geom_hbond_publ_flag
N1A H1A F2A^a 0.85(2) 2.04(4) 2.758(11) 143(6) 1_565 yes
N1A H1A F2B^b 0.85(2) 2.09(4) 2.882(8) 155(6) 1_565 yes
N1A H1A F2C^c 0.85(2) 1.94(4) 2.722(10) 153(6) 1_565 yes
C2A H2A F1 0.95 2.59 3.154(5) 118.3 2_756 yes
C2A H2A F2A^a 0.95 2.59 3.493(15) 158.6 2_756 yes
C2A H2A F2B^b 0.95 2.46 3.388(9) 164.7 2_756 yes
C4A H4A F4A^a 0.95 2.53 3.419(10) 156.4 . yes
C4A H4A F4B^b 0.95 2.48 3.403(13) 163.7 . yes
N1B H1B O1 0.863(18) 1.86(2) 2.722(9) 176(7) 1_655 yes
C2B H2B F4A^a 0.95 2.41 3.250(10) 148.0 1_655 yes
C2B H2B F4A^a 0.95 2.64 3.347(11) 132.0 2_756 yes
C2B H2B F4B^b 0.95 2.31 3.028(12) 132.3 1_655 yes
C2B H2B F4C^c 0.95 2.57 3.191(17) 123.5 1_655 yes
